data_7044891
loop_
_publ_author_name
'Chen, Fengli'
'Bai, Dongjie'
'Wang, Yao'
'He, Minghui'
'Gao, Xiaoxia'
'He, Yabing'

_publ_section_title
;
 A pair of polymorphous metal-organic frameworks based on an angular
 diisophthalate linker: synthesis, characterization and gas adsorption
 properties.
;
_journal_issue 3
_journal_name_full 'Dalton transactions (Cambridge, England : 2003)'
_journal_page_first 716
_journal_page_last 725
_journal_paper_doi 10.1039/c7dt04087c
_journal_volume 47
_journal_year 2018
_chemical_formula_sum 'C78 H48 Cu6 O30'
_chemical_formula_weight 1846.40
_space_group_IT_number 136
_space_group_name_Hall '-P 4n 2n'
_space_group_name_H-M_alt 'P 42/m n m'
_symmetry_cell_setting tetragonal
_symmetry_space_group_name_Hall '-P 4n 2n'
_symmetry_space_group_name_H-M 'P 42/m n m'
_atom_sites_solution_hydrogens geom
_atom_sites_solution_primary direct
_atom_sites_solution_secondary difmap
_audit_creation_method SHELXL-97
_audit_update_record
;
2017-10-30 deposited with the CCDC.
2017-11-28 downloaded from the CCDC.
;
_cell_angle_alpha 90.00
_cell_angle_beta 90.00
_cell_angle_gamma 90.00
_cell_formula_units_Z 8
_cell_length_a 28.36750(10)
_cell_length_b 28.36750(10)
_cell_length_c 28.6376(2)
_cell_measurement_reflns_used 202235
_cell_measurement_temperature 293(2)
_cell_measurement_theta_max 26.4
_cell_measurement_theta_min 1.0
_cell_volume 23045.1(2)
_computing_cell_refinement 'Bruker SMART'
_computing_data_collection 'Bruker SMART'
_computing_data_reduction 'Bruker SAINT'
_computing_molecular_graphics 'Bruker SHELXTL'
_computing_publication_material 'Bruker SHELXTL'
_computing_structure_refinement 'SHELXL-97 (Sheldrick, 1997)'
_computing_structure_solution 'SHELXS-97 (Sheldrick, 1990)'
_diffrn_ambient_temperature 293(2)
_diffrn_measured_fraction_theta_full 0.995
_diffrn_measured_fraction_theta_max 0.995
_diffrn_measurement_device_type 'Bruker SMART APEX II CCD area detector'
_diffrn_measurement_method 'phi and omega scans'
_diffrn_radiation_monochromator graphite
_diffrn_radiation_source 'fine-focus sealed tube'
_diffrn_radiation_type MoK\a
_diffrn_radiation_wavelength 0.71073
_diffrn_reflns_av_R_equivalents 0.0218
_diffrn_reflns_av_sigmaI/netI 0.0090
_diffrn_reflns_limit_h_max 35
_diffrn_reflns_limit_h_min -24
_diffrn_reflns_limit_k_max 33
_diffrn_reflns_limit_k_min -35
_diffrn_reflns_limit_l_max 35
_diffrn_reflns_limit_l_min -35
_diffrn_reflns_number 202235
_diffrn_reflns_theta_full 26.40
_diffrn_reflns_theta_max 26.40
_diffrn_reflns_theta_min 1.61
_exptl_absorpt_coefficient_mu 1.145
_exptl_absorpt_correction_T_max 0.8748
_exptl_absorpt_correction_T_min 0.7787
_exptl_absorpt_correction_type empirical
_exptl_crystal_colour blue
_exptl_crystal_density_diffrn 1.064
_exptl_crystal_density_method 'not measured'
_exptl_crystal_description block
_exptl_crystal_F_000 7440
_exptl_crystal_size_max 0.23
_exptl_crystal_size_mid 0.18
_exptl_crystal_size_min 0.12
_platon_squeeze_details ' ?'
_refine_diff_density_max 2.959
_refine_diff_density_min -0.553
_refine_diff_density_rms 0.095
_refine_ls_extinction_method none
_refine_ls_goodness_of_fit_ref 1.080
_refine_ls_hydrogen_treatment mixed
_refine_ls_matrix_type full
_refine_ls_number_parameters 535
_refine_ls_number_reflns 12372
_refine_ls_number_restraints 0
_refine_ls_restrained_S_all 1.080
_refine_ls_R_factor_all 0.0524
_refine_ls_R_factor_gt 0.0511
_refine_ls_shift/su_max 0.002
_refine_ls_shift/su_mean 0.000
_refine_ls_structure_factor_coef Fsqd
_refine_ls_weighting_details 'calc w=1/[\s^2^(Fo^2^)+(0.1111P)^2^+19.8908P] where P=(Fo^2^+2Fc^2^)/3'
_refine_ls_weighting_scheme calc
_refine_ls_wR_factor_gt 0.1654
_refine_ls_wR_factor_ref 0.1677
_reflns_number_gt 11771
_reflns_number_total 12372
_reflns_threshold_expression >2sigma(I)
_cod_data_source_file c7dt04087c2.cif
_cod_data_source_block dp
_cod_depositor_comments 'Adding full bibliography for 7044890--7044891.cif.'
_cod_original_sg_symbol_H-M P42/mnm
_cod_database_code 7044891

loop_
_symmetry_equiv_pos_as_xyz
'x, y, z'
'-x, -y, z'
'-y+1/2, x+1/2, z+1/2'
'y+1/2, -x+1/2, z+1/2'
'-x+1/2, y+1/2, -z+1/2'
'x+1/2, -y+1/2, -z+1/2'
'y, x, -z'
'-y, -x, -z'
'-x, -y, -z'
'x, y, -z'
'y-1/2, -x-1/2, -z-1/2'
'-y-1/2, x-1/2, -z-1/2'
'x-1/2, -y-1/2, z-1/2'
'-x-1/2, y-1/2, z-1/2'
'-y, -x, z'
'y, x, z'

loop_
_atom_site_label
_atom_site_type_symbol
_atom_site_fract_x
_atom_site_fract_y
_atom_site_fract_z
_atom_site_U_iso_or_equiv
_atom_site_adp_type
_atom_site_occupancy
_atom_site_symmetry_multiplicity
_atom_site_calc_flag
_atom_site_refinement_flags
Cu1 Cu 0.316275(10) 0.316275(10) 0.225904(16) 0.02951(12) Uani 1 2 d S
Cu2 Cu 0.362491(10) 0.362491(10) 0.291644(17) 0.03230(13) Uani 1 2 d S
Cu3 Cu 0.506174(16) -0.130013(15) 0.5000 0.03024(12) Uani 1 2 d S
Cu4 Cu 0.504426(15) -0.222923(15) 0.5000 0.03095(13) Uani 1 2 d S
Cu5 Cu 0.359647(10) -0.359647(10) 0.303683(16) 0.03085(12) Uani 1 2 d S
Cu6 Cu 0.311441(10) -0.311441(10) 0.240374(15) 0.02959(12) Uani 1 2 d S
O1 O 0.33166(6) 0.26171(5) 0.26651(6) 0.0264(3) Uani 1 1 d .
O2 O 0.37001(8) 0.30185(6) 0.32220(7) 0.0458(5) Uani 1 1 d .
O3 O 0.44716(7) 0.21852(6) 0.45096(6) 0.0336(4) Uani 1 1 d .
O4 O 0.44622(6) 0.13964(6) 0.45116(6) 0.0325(4) Uani 1 1 d .
O5 O 0.45723(6) -0.13385(6) 0.45176(6) 0.0342(4) Uani 1 1 d .
O6 O 0.45644(6) -0.21260(6) 0.45132(6) 0.0344(4) Uani 1 1 d .
O7 O 0.36698(6) -0.29762(6) 0.33329(6) 0.0336(4) Uani 1 1 d .
O8 O 0.32579(6) -0.25691(6) 0.28001(6) 0.0336(4) Uani 1 1 d .
O9 O 0.41426(6) -0.34544(8) 0.26384(7) 0.0431(5) Uani 1 1 d .
O10 O 0.37291(6) -0.30513(8) 0.21041(7) 0.0404(4) Uani 1 1 d .
O11 O 0.58370(7) -0.34813(10) 0.25176(8) 0.0571(6) Uani 1 1 d .
O12 O 0.62167(6) -0.30966(7) 0.19488(6) 0.0342(4) Uani 1 1 d .
O13 O 0.40113(9) 0.40113(9) 0.34198(14) 0.126(2) Uani 1 2 d S
O14 O 0.27556(7) 0.27556(7) 0.17808(10) 0.0445(6) Uani 1 2 d S
O15 O 0.51746(10) -0.05650(8) 0.5000 0.0524(8) Uani 1 2 d S
O16 O 0.49837(11) -0.29746(11) 0.5000 0.0840(16) Uani 1 2 d S
O17 O 0.39757(9) -0.39757(9) 0.35520(13) 0.0897(15) Uani 1 2 d S
O18 O 0.27405(8) -0.27405(8) 0.18702(11) 0.0547(8) Uani 1 2 d S
C1 C 0.34659(9) 0.08825(8) 0.31280(9) 0.0340(5) Uani 1 1 d .
C2 C 0.36627(10) 0.04598(9) 0.32727(9) 0.0364(6) Uani 1 1 d .
H2A H 0.3921 0.0465 0.3473 0.044 Uiso 1 1 calc R
C3 C 0.34812(11) 0.00188(8) 0.31230(10) 0.0362(6) Uani 1 1 d .
C4 C 0.36439(10) -0.04114(9) 0.33146(10) 0.0394(6) Uani 1 1 d .
H4A H 0.3895 -0.0406 0.3523 0.047 Uiso 1 1 calc R
C5 C 0.34419(9) -0.08383(8) 0.32028(9) 0.0352(5) Uani 1 1 d .
C6 C 0.30777(10) -0.08391(9) 0.28666(11) 0.0421(6) Uani 1 1 d .
H6A H 0.2938 -0.1124 0.2785 0.051 Uiso 1 1 calc R
C7 C 0.29236(11) -0.04318(10) 0.26557(12) 0.0482(8) Uani 1 1 d .
H7A H 0.2691 -0.0447 0.2427 0.058 Uiso 1 1 calc R
C8 C 0.31162(11) 0.00098(8) 0.27846(12) 0.0409(6) Uani 1 1 d .
C9 C 0.29490(11) 0.04457(10) 0.26076(12) 0.0485(8) Uani 1 1 d .
H9A H 0.2727 0.0447 0.2368 0.058 Uiso 1 1 calc R
C10 C 0.31085(10) 0.08623(9) 0.27828(11) 0.0430(7) Uani 1 1 d .
H10A H 0.2979 0.1142 0.2673 0.052 Uiso 1 1 calc R
C11 C 0.36163(9) 0.13413(8) 0.33291(9) 0.0316(5) Uani 1 1 d .
C12 C 0.38860(9) 0.13615(8) 0.37395(9) 0.0312(5) Uani 1 1 d .
H12A H 0.3966 0.1082 0.3890 0.037 Uiso 1 1 calc R
C13 C 0.40371(8) 0.17885(8) 0.39265(8) 0.0292(5) Uani 1 1 d .
C14 C 0.39225(8) 0.22107(8) 0.37028(8) 0.0283(5) Uani 1 1 d .
H14A H 0.4027 0.2497 0.3822 0.034 Uiso 1 1 calc R
C15 C 0.36497(8) 0.21972(8) 0.32989(8) 0.0293(5) Uani 1 1 d .
C16 C 0.34975(9) 0.17673(8) 0.31173(9) 0.0316(5) Uani 1 1 d .
H16A H 0.3313 0.1765 0.2849 0.038 Uiso 1 1 calc R
C17 C 0.43443(8) 0.17894(8) 0.43530(8) 0.0269(4) Uani 1 1 d .
C18 C 0.35427(8) 0.26452(8) 0.30414(8) 0.0263(4) Uani 1 1 d .
C19 C 0.36082(9) -0.12927(8) 0.34106(9) 0.0333(5) Uani 1 1 d .
C20 C 0.39201(9) -0.13053(8) 0.37888(9) 0.0344(5) Uani 1 1 d .
H20A H 0.4018 -0.1023 0.3922 0.041 Uiso 1 1 calc R
C21 C 0.40873(9) -0.17276(8) 0.39712(8) 0.0300(5) Uani 1 1 d .
C22 C 0.39474(8) -0.21545(8) 0.37744(8) 0.0294(5) Uani 1 1 d .
H22A H 0.4061 -0.2438 0.3892 0.035 Uiso 1 1 calc R
C23 C 0.36349(8) -0.21495(8) 0.33989(8) 0.0289(5) Uani 1 1 d .
C24 C 0.34633(9) -0.17232(8) 0.32263(8) 0.0316(5) Uani 1 1 d .
H24A H 0.3247 -0.1726 0.2982 0.038 Uiso 1 1 calc R
C25 C 0.44338(8) -0.17296(8) 0.43678(8) 0.0279(5) Uani 1 1 d .
C26 C 0.35058(8) -0.26018(7) 0.31622(8) 0.0254(4) Uani 1 1 d .
C27 C 0.48485(10) -0.25605(13) 0.08457(9) 0.0483(7) Uani 1 1 d .
C28 C 0.50263(9) -0.27245(15) 0.04343(10) 0.0498(8) Uani 1 1 d .
H28A H 0.5236 -0.2976 0.0439 0.060 Uiso 1 1 calc R
C29 C 0.48985(13) -0.25211(18) 0.0000 0.0442(10) Uani 1 2 d S
C30 C 0.45909(15) -0.21215(17) 0.0000 0.0481(10) Uani 1 2 d S
C31 C 0.45475(11) -0.21557(13) 0.08401(10) 0.0540(8) Uani 1 1 d .
H31A H 0.4430 -0.2039 0.1121 0.065 Uiso 1 1 calc R
C33 C 0.49167(9) -0.28109(13) 0.12965(9) 0.0457(7) Uani 1 1 d .
C34 C 0.45108(9) -0.29109(13) 0.15579(9) 0.0459(7) Uani 1 1 d .
H34A H 0.4217 -0.2822 0.1444 0.055 Uiso 1 1 calc R
C35 C 0.45416(9) -0.31395(12) 0.19838(10) 0.0415(6) Uani 1 1 d .
C36 C 0.49785(8) -0.32687(13) 0.21607(10) 0.0418(7) Uani 1 1 d .
H36A H 0.4999 -0.3428 0.2444 0.050 Uiso 1 1 calc R
C37 C 0.53844(9) -0.31585(12) 0.19131(10) 0.0432(7) Uani 1 1 d .
C38 C 0.53546(9) -0.29334(12) 0.14792(9) 0.0448(7) Uani 1 1 d .
H38A H 0.5628 -0.2866 0.1313 0.054 Uiso 1 1 calc R
C39 C 0.41011(8) -0.32258(10) 0.22655(9) 0.0339(5) Uani 1 1 d .
C40 C 0.58534(9) -0.32547(11) 0.21387(9) 0.0385(6) Uani 1 1 d .
C32 C 0.44282(12) -0.19361(13) 0.04326(11) 0.0549(8) Uani 1 1 d .
H32A H 0.4242 -0.1667 0.0438 0.066 Uiso 1 1 calc R

loop_
_atom_site_aniso_label
_atom_site_aniso_U_11
_atom_site_aniso_U_22
_atom_site_aniso_U_33
_atom_site_aniso_U_23
_atom_site_aniso_U_13
_atom_site_aniso_U_12
Cu1 0.02643(15) 0.02643(15) 0.0357(2) -0.00116(11) -0.00116(11) 0.00176(15)
Cu2 0.02861(16) 0.02861(16) 0.0397(3) -0.00190(12) -0.00190(12) 0.00059(15)
Cu3 0.0382(2) 0.0234(2) 0.0291(2) 0.000 0.000 0.00007(15)
Cu4 0.0388(2) 0.0240(2) 0.0300(2) 0.000 0.000 0.00030(15)
Cu5 0.02776(15) 0.02776(15) 0.0370(2) 0.00239(12) -0.00239(12) -0.00137(15)
Cu6 0.02721(15) 0.02721(15) 0.0343(2) 0.00225(11) -0.00225(11) -0.00284(15)
O1 0.0290(8) 0.0201(7) 0.0301(8) 0.0004(6) -0.0067(6) 0.0039(6)
O2 0.0745(14) 0.0200(8) 0.0428(10) 0.0015(7) -0.0295(10) 0.0002(8)
O3 0.0455(10) 0.0239(8) 0.0315(8) 0.0014(6) -0.0135(7) 0.0011(7)
O4 0.0436(10) 0.0239(8) 0.0298(8) 0.0034(6) -0.0125(7) -0.0030(7)
O5 0.0429(10) 0.0218(8) 0.0380(9) -0.0020(7) -0.0170(8) -0.0012(7)
O6 0.0435(10) 0.0229(8) 0.0367(9) -0.0007(7) -0.0160(7) -0.0009(7)
O7 0.0456(10) 0.0188(7) 0.0364(9) -0.0003(7) -0.0155(7) -0.0024(7)
O8 0.0436(10) 0.0193(7) 0.0381(9) -0.0007(7) -0.0178(8) -0.0012(6)
O9 0.0209(8) 0.0687(13) 0.0396(10) 0.0114(9) 0.0034(7) 0.0028(8)
O10 0.0199(8) 0.0602(12) 0.0411(10) 0.0124(9) 0.0029(7) -0.0004(7)
O11 0.0202(9) 0.0976(18) 0.0535(13) 0.0227(12) -0.0048(8) -0.0025(10)
O12 0.0186(8) 0.0460(10) 0.0380(9) -0.0003(8) -0.0021(7) 0.0021(7)
O13 0.164(4) 0.164(4) 0.049(2) -0.0140(11) -0.0140(11) -0.131(4)
O14 0.0453(9) 0.0453(9) 0.0429(15) -0.0156(9) -0.0156(9) -0.0037(12)
O15 0.0414(15) 0.0150(11) 0.101(3) 0.000 0.000 -0.0043(10)
O16 0.060(2) 0.0157(14) 0.177(5) 0.000 0.000 -0.0020(11)
O17 0.108(2) 0.108(2) 0.053(2) 0.0193(12) -0.0193(12) 0.066(3)
O18 0.0528(11) 0.0528(11) 0.0586(18) 0.0269(11) -0.0269(11) -0.0016(14)
C1 0.0378(13) 0.0228(11) 0.0413(13) 0.0029(9) -0.0106(11) -0.0008(9)
C2 0.0436(14) 0.0261(12) 0.0396(13) 0.0022(10) -0.0164(11) -0.0005(10)
C3 0.0401(15) 0.0256(12) 0.0430(14) 0.0013(9) -0.0145(12) 0.0003(9)
C4 0.0505(15) 0.0247(12) 0.0429(14) -0.0004(10) -0.0196(12) 0.0001(10)
C5 0.0413(13) 0.0238(11) 0.0406(13) -0.0021(10) -0.0123(11) -0.0010(9)
C6 0.0424(14) 0.0255(12) 0.0586(17) -0.0023(11) -0.0197(13) -0.0014(10)
C7 0.0449(16) 0.0301(13) 0.070(2) -0.0012(12) -0.0326(15) 0.0004(11)
C8 0.0407(15) 0.0285(14) 0.0536(16) 0.0009(10) -0.0185(13) -0.0002(9)
C9 0.0453(16) 0.0315(14) 0.0686(19) 0.0022(12) -0.0340(15) -0.0011(11)
C10 0.0433(15) 0.0249(12) 0.0608(18) 0.0051(11) -0.0226(13) 0.0019(10)
C11 0.0373(13) 0.0240(11) 0.0335(12) 0.0028(9) -0.0084(10) 0.0004(9)
C12 0.0342(12) 0.0232(10) 0.0361(12) 0.0049(9) -0.0080(10) -0.0012(8)
C13 0.0337(12) 0.0254(11) 0.0287(11) 0.0026(8) -0.0047(9) 0.0016(9)
C14 0.0340(11) 0.0213(10) 0.0294(11) -0.0003(8) -0.0032(9) -0.0002(8)
C15 0.0334(12) 0.0228(10) 0.0317(11) -0.0001(9) -0.0052(9) 0.0041(8)
C16 0.0350(12) 0.0239(11) 0.0359(12) 0.0004(9) -0.0104(10) 0.0014(9)
C17 0.0289(11) 0.0258(10) 0.0260(10) 0.0017(8) -0.0033(9) -0.0024(8)
C18 0.0285(11) 0.0210(10) 0.0294(11) -0.0008(8) -0.0016(9) 0.0038(8)
C19 0.0405(13) 0.0229(11) 0.0364(13) -0.0006(9) -0.0113(10) -0.0016(9)
C20 0.0427(13) 0.0210(10) 0.0394(13) -0.0038(9) -0.0124(11) -0.0004(9)
C21 0.0348(12) 0.0244(11) 0.0307(11) -0.0003(9) -0.0067(9) -0.0013(9)
C22 0.0327(11) 0.0232(10) 0.0323(11) 0.0002(9) -0.0037(9) -0.0024(8)
C23 0.0337(12) 0.0231(11) 0.0299(11) 0.0016(9) -0.0043(9) -0.0027(9)
C24 0.0396(13) 0.0231(11) 0.0321(12) 0.0000(9) -0.0093(10) -0.0031(9)
C25 0.0319(11) 0.0235(10) 0.0283(11) -0.0018(8) -0.0047(9) 0.0017(8)
C26 0.0256(10) 0.0187(10) 0.0318(11) 0.0011(8) -0.0009(8) -0.0052(8)
C27 0.0314(13) 0.088(2) 0.0258(12) 0.0023(13) -0.0029(10) -0.0100(14)
C28 0.0291(13) 0.090(3) 0.0306(13) 0.0031(15) -0.0006(10) 0.0053(12)
C29 0.0269(16) 0.077(3) 0.0287(17) 0.000 0.000 -0.0072(18)
C30 0.043(2) 0.067(3) 0.0344(19) 0.000 0.000 -0.0109(19)
C31 0.0530(18) 0.076(2) 0.0324(14) -0.0077(14) 0.0036(12) -0.0053(15)
C33 0.0264(12) 0.084(2) 0.0268(12) 0.0009(13) -0.0011(10) -0.0049(13)
C34 0.0231(12) 0.083(2) 0.0314(13) 0.0044(13) -0.0044(10) -0.0052(12)
C35 0.0211(12) 0.0712(19) 0.0322(12) 0.0001(12) 0.0001(10) -0.0022(11)
C36 0.0243(12) 0.069(2) 0.0320(12) -0.0002(13) -0.0018(9) -0.0010(10)
C37 0.0229(12) 0.074(2) 0.0327(13) -0.0041(12) -0.0012(10) -0.0010(12)
C38 0.0213(11) 0.082(2) 0.0308(12) -0.0038(13) 0.0017(10) -0.0013(12)
C39 0.0234(11) 0.0472(14) 0.0312(12) -0.0006(10) 0.0010(9) -0.0038(10)
C40 0.0234(11) 0.0561(16) 0.0360(13) -0.0054(12) -0.0024(10) 0.0014(10)
C32 0.0605(19) 0.063(2) 0.0416(16) -0.0027(14) 0.0018(14) -0.0030(16)

loop_
_atom_type_symbol
_atom_type_description
_atom_type_scat_dispersion_real
_atom_type_scat_dispersion_imag
_atom_type_scat_source
C C 0.0033 0.0016 'International Tables Vol C Tables 4.2.6.8 and 6.1.1.4'
H H 0.0000 0.0000 'International Tables Vol C Tables 4.2.6.8 and 6.1.1.4'
O O 0.0106 0.0060 'International Tables Vol C Tables 4.2.6.8 and 6.1.1.4'
Cu Cu 0.3201 1.2651 'International Tables Vol C Tables 4.2.6.8 and 6.1.1.4'

loop_
_geom_angle_atom_site_label_1
_geom_angle_atom_site_label_2
_geom_angle_atom_site_label_3
_geom_angle
_geom_angle_site_symmetry_1
_geom_angle_site_symmetry_3
O12 Cu1 O12 88.12(11) 15_565 2_655
O12 Cu1 O1 89.63(7) 15_565 16
O12 Cu1 O1 167.65(7) 2_655 16
O12 Cu1 O1 167.65(7) 15_565 .
O12 Cu1 O1 89.63(7) 2_655 .
O1 Cu1 O1 89.98(10) 16 .
O12 Cu1 O14 98.16(8) 15_565 .
O12 Cu1 O14 98.16(8) 2_655 .
O1 Cu1 O14 94.18(8) 16 .
O1 Cu1 O14 94.18(8) . .
O12 Cu1 Cu2 85.74(5) 15_565 .
O12 Cu1 Cu2 85.74(5) 2_655 .
O1 Cu1 Cu2 81.98(5) 16 .
O1 Cu1 Cu2 81.98(5) . .
O14 Cu1 Cu2 174.54(9) . .
O2 Cu2 O2 89.52(15) 16 .
O2 Cu2 O11 89.59(11) 16 15_565
O2 Cu2 O11 168.71(9) . 15_565
O2 Cu2 O11 168.71(9) 16 2_655
O2 Cu2 O11 89.59(11) . 2_655
O11 Cu2 O11 89.09(17) 15_565 2_655
O2 Cu2 O13 95.45(10) 16 .
O2 Cu2 O13 95.45(10) . .
O11 Cu2 O13 95.84(10) 15_565 .
O11 Cu2 O13 95.84(10) 2_655 .
O2 Cu2 Cu1 86.33(5) 16 .
O2 Cu2 Cu1 86.33(5) . .
O11 Cu2 Cu1 82.38(6) 15_565 .
O11 Cu2 Cu1 82.38(6) 2_655 .
O13 Cu2 Cu1 177.48(12) . .
O5 Cu3 O5 89.54(12) . 10_556
O5 Cu3 O4 168.77(7) . 9_656
O5 Cu3 O4 88.70(8) 10_556 9_656
O5 Cu3 O4 88.70(8) . 2_655
O5 Cu3 O4 168.77(7) 10_556 2_655
O4 Cu3 O4 90.87(11) 9_656 2_655
O5 Cu3 O15 99.33(7) . .
O5 Cu3 O15 99.33(7) 10_556 .
O4 Cu3 O15 91.89(8) 9_656 .
O4 Cu3 O15 91.89(8) 2_655 .
O5 Cu3 Cu4 86.06(5) . .
O5 Cu3 Cu4 86.06(5) 10_556 .
O4 Cu3 Cu4 82.76(5) 9_656 .
O4 Cu3 Cu4 82.76(5) 2_655 .
O15 Cu3 Cu4 172.35(8) . .
O3 Cu4 O3 91.03(11) 2_655 9_656
O3 Cu4 O6 88.16(8) 2_655 .
O3 Cu4 O6 167.81(7) 9_656 .
O3 Cu4 O6 167.81(7) 2_655 10_556
O3 Cu4 O6 88.16(8) 9_656 10_556
O6 Cu4 O6 90.06(11) . 10_556
O3 Cu4 O16 96.87(8) 2_655 .
O3 Cu4 O16 96.87(8) 9_656 .
O6 Cu4 O16 95.29(8) . .
O6 Cu4 O16 95.29(8) 10_556 .
O3 Cu4 Cu3 85.61(5) 2_655 .
O3 Cu4 Cu3 85.61(5) 9_656 .
O6 Cu4 Cu3 82.20(5) . .
O6 Cu4 Cu3 82.20(5) 10_556 .
O16 Cu4 Cu3 176.44(9) . .
O7 Cu5 O7 90.20(11) . 15
O7 Cu5 O9 168.02(8) . 15
O7 Cu5 O9 89.05(9) 15 15
O7 Cu5 O9 89.05(9) . .
O7 Cu5 O9 168.02(8) 15 .
O9 Cu5 O9 89.22(14) 15 .
O7 Cu5 O17 95.76(9) . .
O7 Cu5 O17 95.76(9) 15 .
O9 Cu5 O17 96.21(10) 15 .
O9 Cu5 O17 96.21(10) . .
O7 Cu5 Cu6 83.55(5) . .
O7 Cu5 Cu6 83.55(5) 15 .
O9 Cu5 Cu6 84.48(6) 15 .
O9 Cu5 Cu6 84.48(6) . .
O17 Cu5 Cu6 179.03(12) . .
O10 Cu6 O10 88.32(13) 15 .
O10 Cu6 O8 89.81(9) 15 15
O10 Cu6 O8 168.00(8) . 15
O10 Cu6 O8 168.00(8) 15 .
O10 Cu6 O8 89.81(9) . .
O8 Cu6 O8 89.57(11) 15 .
O10 Cu6 O18 94.78(9) 15 .
O10 Cu6 O18 94.78(9) . .
O8 Cu6 O18 97.19(9) 15 .
O8 Cu6 O18 97.19(9) . .
O10 Cu6 Cu5 83.52(6) 15 .
O10 Cu6 Cu5 83.52(6) . .
O8 Cu6 Cu5 84.49(5) 15 .
O8 Cu6 Cu5 84.49(5) . .
O18 Cu6 Cu5 177.62(10) . .
C18 O1 Cu1 124.41(14) . .
C18 O2 Cu2 121.37(16) . .
C17 O3 Cu4 120.64(15) . 9_656
C17 O4 Cu3 124.54(15) . 9_656
C25 O5 Cu3 120.81(15) . .
C25 O6 Cu4 124.89(15) . .
C26 O7 Cu5 123.32(15) . .
C26 O8 Cu6 122.38(14) . .
C39 O9 Cu5 121.73(16) . .
C39 O10 Cu6 123.61(17) . .
C40 O11 Cu2 125.55(17) . 2_655
C40 O12 Cu1 120.27(17) . 2_655
C2 C1 C10 117.5(2) . .
C2 C1 C11 121.7(2) . .
C10 C1 C11 120.7(2) . .
C1 C2 C3 121.7(2) . .
C1 C2 H2A 119.1 . .
C3 C2 H2A 119.1 . .
C4 C3 C8 119.2(2) . .
C4 C3 C2 121.6(2) . .
C8 C3 C2 119.1(2) . .
C5 C4 C3 122.1(2) . .
C5 C4 H4A 118.9 . .
C3 C4 H4A 118.9 . .
C4 C5 C6 117.7(2) . .
C4 C5 C19 122.3(2) . .
C6 C5 C19 120.0(2) . .
C7 C6 C5 122.1(2) . .
C7 C6 H6A 119.0 . .
C5 C6 H6A 119.0 . .
C6 C7 C8 120.4(2) . .
C6 C7 H7A 119.8 . .
C8 C7 H7A 119.8 . .
C7 C8 C9 123.3(3) . .
C7 C8 C3 118.4(2) . .
C9 C8 C3 118.2(2) . .
C10 C9 C8 120.9(2) . .
C10 C9 H9A 119.5 . .
C8 C9 H9A 119.5 . .
C9 C10 C1 122.0(2) . .
C9 C10 H10A 119.0 . .
C1 C10 H10A 119.0 . .
C16 C11 C12 117.4(2) . .
C16 C11 C1 121.4(2) . .
C12 C11 C1 121.1(2) . .
C13 C12 C11 121.7(2) . .
C13 C12 H12A 119.1 . .
C11 C12 H12A 119.1 . .
C12 C13 C14 119.9(2) . .
C12 C13 C17 119.6(2) . .
C14 C13 C17 120.5(2) . .
C15 C14 C13 119.1(2) . .
C15 C14 H14A 120.4 . .
C13 C14 H14A 120.4 . .
C14 C15 C16 120.4(2) . .
C14 C15 C18 119.8(2) . .
C16 C15 C18 119.7(2) . .
C11 C16 C15 121.4(2) . .
C11 C16 H16A 119.3 . .
C15 C16 H16A 119.3 . .
O4 C17 O3 126.0(2) . .
O4 C17 C13 116.7(2) . .
O3 C17 C13 117.2(2) . .
O1 C18 O2 125.9(2) . .
O1 C18 C15 118.1(2) . .
O2 C18 C15 116.0(2) . .
C24 C19 C20 117.2(2) . .
C24 C19 C5 120.8(2) . .
C20 C19 C5 122.0(2) . .
C21 C20 C19 121.9(2) . .
C21 C20 H20A 119.0 . .
C19 C20 H20A 119.0 . .
C20 C21 C22 120.0(2) . .
C20 C21 C25 120.7(2) . .
C22 C21 C25 119.3(2) . .
C21 C22 C23 119.0(2) . .
C21 C22 H22A 120.5 . .
C23 C22 H22A 120.5 . .
C22 C23 C24 120.3(2) . .
C22 C23 C26 119.8(2) . .
C24 C23 C26 119.8(2) . .
C19 C24 C23 121.5(2) . .
C19 C24 H24A 119.2 . .
C23 C24 H24A 119.2 . .
O5 C25 O6 126.0(2) . .
O5 C25 C21 117.4(2) . .
O6 C25 C21 116.6(2) . .
O8 C26 O7 126.1(2) . .
O8 C26 C23 116.58(19) . .
O7 C26 C23 117.2(2) . .
C28 C27 C31 119.0(3) . .
C28 C27 C33 122.6(3) . .
C31 C27 C33 118.1(3) . .
C27 C28 C29 121.6(3) . .
C27 C28 H28A 119.2 . .
C29 C28 H28A 119.2 . .
C28 C29 C28 122.6(5) . 10
C28 C29 C30 118.6(2) . .
C28 C29 C30 118.6(2) 10 .
C32 C30 C32 121.1(4) 10 .
C32 C30 C29 119.4(2) 10 .
C32 C30 C29 119.4(2) . .
C32 C31 C27 121.6(3) . .
C32 C31 H31A 119.2 . .
C27 C31 H31A 119.2 . .
C38 C33 C34 118.8(3) . .
C38 C33 C27 124.2(3) . .
C34 C33 C27 117.0(2) . .
C35 C34 C33 120.9(3) . .
C35 C34 H34A 119.6 . .
C33 C34 H34A 119.6 . .
C34 C35 C36 120.1(2) . .
C34 C35 C39 119.7(2) . .
C36 C35 C39 120.1(2) . .
C37 C36 C35 119.6(3) . .
C37 C36 H36A 120.2 . .
C35 C36 H36A 120.2 . .
C36 C37 C38 120.4(2) . .
C36 C37 C40 118.3(3) . .
C38 C37 C40 121.2(2) . .
C33 C38 C37 120.1(2) . .
C33 C38 H38A 120.0 . .
C37 C38 H38A 120.0 . .
O10 C39 O9 126.6(2) . .
O10 C39 C35 115.9(2) . .
O9 C39 C35 117.5(2) . .
O12 C40 O11 126.0(2) . .
O12 C40 C37 118.5(2) . .
O11 C40 C37 115.4(2) . .
C31 C32 C30 119.7(3) . .
C31 C32 H32A 120.2 . .
C30 C32 H32A 120.2 . .

loop_
_geom_bond_atom_site_label_1
_geom_bond_atom_site_label_2
_geom_bond_distance
_geom_bond_site_symmetry_2
Cu1 O12 1.9807(17) 15_565
Cu1 O12 1.9807(17) 2_655
Cu1 O1 1.9846(15) 16
Cu1 O1 1.9846(15) .
Cu1 O14 2.132(2) .
Cu1 Cu2 2.6423(6) .
Cu2 O2 1.9418(18) 16
Cu2 O2 1.9418(18) .
Cu2 O11 1.949(2) 15_565
Cu2 O11 1.949(2) 2_655
Cu2 O13 2.117(3) .
Cu3 O5 1.9617(16) .
Cu3 O5 1.9617(16) 10_556
Cu3 O4 1.9633(16) 9_656
Cu3 O4 1.9633(16) 2_655
Cu3 O15 2.110(2) .
Cu3 Cu4 2.6361(6) .
Cu4 O3 1.9683(17) 2_655
Cu4 O3 1.9683(17) 9_656
Cu4 O6 1.9702(16) .
Cu4 O6 1.9702(16) 10_556
Cu4 O16 2.121(3) .
Cu5 O7 1.9641(16) .
Cu5 O7 1.9641(16) 15
Cu5 O9 1.9659(18) 15
Cu5 O9 1.9659(18) .
Cu5 O17 2.119(3) .
Cu5 Cu6 2.6508(6) .
Cu6 O10 1.9516(17) 15
Cu6 O10 1.9516(17) .
Cu6 O8 1.9613(16) 15
Cu6 O8 1.9613(16) .
Cu6 O18 2.141(3) .
O1 C18 1.257(3) .
O2 C18 1.260(3) .
O3 C17 1.262(3) .
O3 Cu4 1.9683(17) 9_656
O4 C17 1.250(3) .
O4 Cu3 1.9633(16) 9_656
O5 C25 1.253(3) .
O6 C25 1.255(3) .
O7 C26 1.258(3) .
O8 C26 1.256(3) .
O9 C39 1.255(3) .
O10 C39 1.254(3) .
O11 C40 1.262(4) .
O11 Cu2 1.949(2) 2_655
O12 C40 1.249(3) .
O12 Cu1 1.9807(17) 2_655
C1 C2 1.386(3) .
C1 C10 1.417(3) .
C1 C11 1.486(3) .
C2 C3 1.419(3) .
C2 H2A 0.9300 .
C3 C4 1.415(3) .
C3 C8 1.418(4) .
C4 C5 1.378(3) .
C4 H4A 0.9300 .
C5 C6 1.412(4) .
C5 C19 1.496(3) .
C6 C7 1.375(4) .
C6 H6A 0.9300 .
C7 C8 1.416(4) .
C7 H7A 0.9300 .
C8 C9 1.418(4) .
C9 C10 1.361(4) .
C9 H9A 0.9300 .
C10 H10A 0.9300 .
C11 C16 1.394(3) .
C11 C12 1.404(3) .
C12 C13 1.392(3) .
C12 H12A 0.9300 .
C13 C14 1.397(3) .
C13 C17 1.500(3) .
C14 C15 1.392(3) .
C14 H14A 0.9300 .
C15 C16 1.394(3) .
C15 C18 1.500(3) .
C16 H16A 0.9300 .
C19 C24 1.392(3) .
C19 C20 1.399(3) .
C20 C21 1.390(3) .
C20 H20A 0.9300 .
C21 C22 1.394(3) .
C21 C25 1.502(3) .
C22 C23 1.394(3) .
C22 H22A 0.9300 .
C23 C24 1.394(3) .
C23 C26 1.497(3) .
C24 H24A 0.9300 .
C27 C28 1.363(4) .
C27 C31 1.431(5) .
C27 C33 1.486(4) .
C28 C29 1.418(4) .
C28 H28A 0.9300 .
C29 C28 1.418(4) 10
C29 C30 1.430(7) .
C30 C32 1.423(4) 10
C30 C32 1.423(4) .
C31 C32 1.366(4) .
C31 H31A 0.9300 .
C33 C38 1.392(4) .
C33 C34 1.402(4) .
C34 C35 1.384(4) .
C34 H34A 0.9300 .
C35 C36 1.388(3) .
C35 C39 1.507(3) .
C36 C37 1.388(4) .
C36 H36A 0.9300 .
C37 C38 1.400(4) .
C37 C40 1.504(3) .
C38 H38A 0.9300 .
C32 H32A 0.9300 .

loop_
_platon_squeeze_void_nr
_platon_squeeze_void_average_x
_platon_squeeze_void_average_y
_platon_squeeze_void_average_z
_platon_squeeze_void_volume
_platon_squeeze_void_count_electrons
1 -0.004 -0.024 -0.010 11562.6 1907.3
